data_7039507
loop_
_publ_author_name
'Devillard, M.'
'Alvarez Lamsfus, C.'
'Vreeken, V.'
'Maron, L.'
'van der Vlugt, J. I.'

_publ_section_title
;
 Versatile coordination of a reactive P,N-ligand toward boron, aluminum
 and gallium and interconversion reactivity.
;
_journal_issue 27
_journal_name_full 'Dalton transactions (Cambridge, England : 2003)'
_journal_page_first 10989
_journal_page_last 10998
_journal_paper_doi 10.1039/c6dt02087a
_journal_volume 45
_journal_year 2016
_chemical_formula_sum 'C21 H30 B Cl4 Ga N P'
_chemical_formula_weight 549.76
_space_group_crystal_system monoclinic
_space_group_IT_number 14
_space_group_name_Hall '-P 2ybc'
_space_group_name_H-M_alt 'P 1 21/c 1'
_symmetry_space_group_name_Hall '-P 2ybc'
_symmetry_space_group_name_H-M 'P 1 21/c 1'
_atom_sites_solution_hydrogens geom
_audit_creation_method SHELXL-2014/7
_audit_update_record
;
2016-02-23 deposited with the CCDC.
2016-06-09 downloaded from the CCDC.
;
_cell_angle_alpha 90
_cell_angle_beta 93.710(2)
_cell_angle_gamma 90
_cell_formula_units_Z 4
_cell_length_a 10.0561(4)
_cell_length_b 16.2760(7)
_cell_length_c 15.2376(6)
_cell_measurement_reflns_used 9934
_cell_measurement_temperature 150(2)
_cell_measurement_theta_max 35.5120
_cell_measurement_theta_min 2.9573
_cell_volume 2488.76(18)
_computing_structure_refinement 'SHELXL-2014/7 (Sheldrick, 2014)'
_diffrn_ambient_temperature 150(2)
_diffrn_measured_fraction_theta_full 0.998
_diffrn_measured_fraction_theta_max 0.998
_diffrn_measurement_device_type 'Bruker ApexII Triumph monochromator sealed tube'
_diffrn_measurement_method 'Photon 50 CMOS detector'
_diffrn_radiation_type MoK\a
_diffrn_radiation_wavelength 0.71073
_diffrn_reflns_av_R_equivalents 0.0318
_diffrn_reflns_av_unetI/netI 0.0253
_diffrn_reflns_Laue_measured_fraction_full 0.998
_diffrn_reflns_Laue_measured_fraction_max 0.998
_diffrn_reflns_limit_h_max 11
_diffrn_reflns_limit_h_min -11
_diffrn_reflns_limit_k_max 19
_diffrn_reflns_limit_k_min -19
_diffrn_reflns_limit_l_max 18
_diffrn_reflns_limit_l_min -18
_diffrn_reflns_number 18478
_diffrn_reflns_point_group_measured_fraction_full 0.998
_diffrn_reflns_point_group_measured_fraction_max 0.998
_diffrn_reflns_theta_full 25.000
_diffrn_reflns_theta_max 25.000
_diffrn_reflns_theta_min 2.799
_exptl_absorpt_coefficient_mu 1.609
_exptl_absorpt_correction_T_max 0.7457
_exptl_absorpt_correction_T_min 0.6224
_exptl_absorpt_correction_type multi-scan
_exptl_absorpt_process_details 'SADABS V2014/5 (Bruker AXS Inc.)'
_exptl_crystal_colour colourless
_exptl_crystal_density_diffrn 1.467
_exptl_crystal_description block
_exptl_crystal_F_000 1128
_exptl_crystal_size_max 0.478
_exptl_crystal_size_mid 0.201
_exptl_crystal_size_min 0.199
_refine_diff_density_max 0.435
_refine_diff_density_min -0.478
_refine_diff_density_rms 0.058
_refine_ls_extinction_method none
_refine_ls_goodness_of_fit_ref 1.083
_refine_ls_hydrogen_treatment constr
_refine_ls_matrix_type full
_refine_ls_number_parameters 269
_refine_ls_number_reflns 4371
_refine_ls_number_restraints 252
_refine_ls_restrained_S_all 1.056
_refine_ls_R_factor_all 0.0325
_refine_ls_R_factor_gt 0.0259
_refine_ls_shift/su_max 0.002
_refine_ls_shift/su_mean 0.000
_refine_ls_structure_factor_coef Fsqd
_refine_ls_weighting_details 'w=1/[\s^2^(Fo^2^)+(0.0240P)^2^+2.2286P] where P=(Fo^2^+2Fc^2^)/3'
_refine_ls_weighting_scheme calc
_refine_ls_wR_factor_gt 0.0606
_refine_ls_wR_factor_ref 0.0639
_reflns_Friedel_coverage 0.000
_reflns_number_gt 3871
_reflns_number_total 4371
_reflns_threshold_expression 'I > 2\s(I)'
_cod_data_source_file c6dt02087a2.cif
_cod_data_source_block MD_PNBCl_GaCl3_0m_a
_cod_depositor_comments 'Adding full bibliography for 7039505--7039509.cif.'
_cod_database_code 7039507
_shelx_shelxl_version_number 2014/7
_shelx_space_group_comment
;
The symmetry employed for this shelxl refinement is uniquely defined
by the following loop, which should always be used as a source of
symmetry information in preference to the above space-group names.
They are only intended as comments.
;

loop_
_space_group_symop_operation_xyz
'x, y, z'
'-x, y+1/2, -z+1/2'
'-x, -y, -z'
'x, -y-1/2, z-1/2'

loop_
_atom_site_label
_atom_site_type_symbol
_atom_site_fract_x
_atom_site_fract_y
_atom_site_fract_z
_atom_site_U_iso_or_equiv
_atom_site_adp_type
_atom_site_occupancy
_atom_site_site_symmetry_order
_atom_site_calc_flag
_atom_site_refinement_flags_posn
_atom_site_refinement_flags_adp
P1 P 0.80934(5) 0.48088(3) 0.21572(3) 0.01247(11) Uani 1 1 d . U
N1 N 0.61717(16) 0.54910(11) 0.31337(11) 0.0149(4) Uani 1 1 d . U
B1 B 0.6157(2) 0.51417(15) 0.21505(15) 0.0152(5) Uani 1 1 d . U
Cl1 Cl 0.58469(5) 0.59795(3) 0.13237(3) 0.02136(12) Uani 1 1 d . U
C1 C 0.8297(2) 0.47383(12) 0.33570(12) 0.0138(4) Uani 1 1 d . U
H1 H 0.9143 0.5048 0.3497 0.017 Uiso 1 1 calc R U
C2 C 0.7259(2) 0.53027(12) 0.36866(13) 0.0145(4) Uani 1 1 d . U
C3 C 0.7390(2) 0.56484(14) 0.45194(14) 0.0215(5) Uani 1 1 d . U
H3 H 0.8169 0.5547 0.4890 0.026 Uiso 1 1 calc R U
C4 C 0.6397(2) 0.61354(15) 0.48082(15) 0.0274(5) Uani 1 1 d . U
H4 H 0.6492 0.6381 0.5374 0.033 Uiso 1 1 calc R U
C5 C 0.5257(2) 0.62673(15) 0.42718(16) 0.0267(5) Uani 1 1 d . U
H5 H 0.4544 0.6577 0.4483 0.032 Uiso 1 1 calc R U
C6 C 0.5151(2) 0.59492(14) 0.34285(14) 0.0207(5) Uani 1 1 d . U
C7 C 0.3925(2) 0.61146(16) 0.28501(16) 0.0296(6) Uani 1 1 d . U
H7A H 0.4063 0.6605 0.2493 0.044 Uiso 1 1 calc R U
H7B H 0.3170 0.6206 0.3214 0.044 Uiso 1 1 calc R U
H7C H 0.3738 0.5642 0.2463 0.044 Uiso 1 1 calc R U
C8 C 0.5096(2) 0.44159(13) 0.20199(13) 0.0163(4) Uani 1 1 d . U
C9 C 0.4808(2) 0.39061(14) 0.27190(14) 0.0205(5) Uani 1 1 d . U
H9 H 0.5225 0.4011 0.3285 0.025 Uiso 1 1 calc R U
C10 C 0.3930(2) 0.32496(15) 0.26121(15) 0.0253(5) Uani 1 1 d . U
H10 H 0.3761 0.2910 0.3100 0.030 Uiso 1 1 calc R U
C11 C 0.3302(2) 0.30904(15) 0.17965(16) 0.0271(5) Uani 1 1 d . U
H11 H 0.2708 0.2639 0.1719 0.033 Uiso 1 1 calc R U
C12 C 0.3547(2) 0.35934(15) 0.10937(16) 0.0278(5) Uani 1 1 d . U
H12 H 0.3114 0.3488 0.0532 0.033 Uiso 1 1 calc R U
C13 C 0.4418(2) 0.42491(14) 0.12035(14) 0.0218(5) Uani 1 1 d . U
H13 H 0.4561 0.4595 0.0716 0.026 Uiso 1 1 calc R U
C14 C 0.9282(2) 0.56643(13) 0.19197(13) 0.0173(4) Uani 1 1 d . U
C15 C 0.8884(2) 0.64223(13) 0.24456(14) 0.0203(5) Uani 1 1 d . U
H15A H 0.8970 0.6296 0.3076 0.030 Uiso 1 1 calc R U
H15B H 0.7959 0.6570 0.2275 0.030 Uiso 1 1 calc R U
H15C H 0.9471 0.6883 0.2321 0.030 Uiso 1 1 calc R U
C16 C 0.9237(2) 0.58907(15) 0.09394(14) 0.0237(5) Uani 1 1 d . U
H16A H 0.9806 0.6370 0.0858 0.036 Uiso 1 1 calc R U
H16B H 0.8318 0.6020 0.0732 0.036 Uiso 1 1 calc R U
H16C H 0.9558 0.5426 0.0603 0.036 Uiso 1 1 calc R U
C17 C 1.0730(2) 0.54448(15) 0.22187(15) 0.0238(5) Uani 1 1 d . U
H17A H 1.1074 0.5043 0.1811 0.036 Uiso 1 1 calc R U
H17B H 1.0758 0.5209 0.2811 0.036 Uiso 1 1 calc R U
H17C H 1.1280 0.5942 0.2224 0.036 Uiso 1 1 calc R U
C18 C 0.8373(2) 0.38801(13) 0.14624(13) 0.0178(4) Uani 1 1 d . U
C19 C 0.7738(2) 0.31165(14) 0.18434(15) 0.0239(5) Uani 1 1 d . U
H19A H 0.7742 0.2668 0.1415 0.036 Uiso 1 1 calc R U
H19B H 0.6818 0.3240 0.1974 0.036 Uiso 1 1 calc R U
H19C H 0.8247 0.2952 0.2385 0.036 Uiso 1 1 calc R U
C20 C 0.7672(2) 0.40613(15) 0.05505(14) 0.0236(5) Uani 1 1 d . U
H20A H 0.8030 0.4570 0.0315 0.035 Uiso 1 1 calc R U
H20B H 0.6713 0.4123 0.0608 0.035 Uiso 1 1 calc R U
H20C H 0.7830 0.3606 0.0150 0.035 Uiso 1 1 calc R U
C21 C 0.9850(2) 0.36939(15) 0.13580(16) 0.0249(5) Uani 1 1 d . U
H21A H 1.0317 0.3644 0.1940 0.037 Uiso 1 1 calc R U
H21B H 1.0246 0.4141 0.1032 0.037 Uiso 1 1 calc R U
H21C H 0.9930 0.3178 0.1035 0.037 Uiso 1 1 calc R U
Ga01 Ga 0.85750(2) 0.36939(2) 0.40742(2) 0.01838(8) Uani 1 1 d . U
Cl2 Cl 0.88210(6) 0.40074(4) 0.54826(3) 0.02874(14) Uani 1 1 d . U
Cl3 Cl 1.05499(6) 0.32556(4) 0.37644(4) 0.03151(14) Uani 1 1 d . U
Cl4 Cl 0.70837(7) 0.27223(4) 0.40318(4) 0.03332(15) Uani 1 1 d . U

loop_
_atom_site_aniso_label
_atom_site_aniso_U_11
_atom_site_aniso_U_22
_atom_site_aniso_U_33
_atom_site_aniso_U_23
_atom_site_aniso_U_13
_atom_site_aniso_U_12
P1 0.0131(3) 0.0143(3) 0.0100(2) -0.00076(19) 0.00169(19) -0.0007(2)
N1 0.0143(8) 0.0161(9) 0.0145(8) -0.0010(7) 0.0019(7) -0.0009(7)
B1 0.0143(11) 0.0172(12) 0.0141(11) 0.0008(9) 0.0012(8) 0.0017(9)
Cl1 0.0228(3) 0.0220(3) 0.0189(3) 0.0065(2) -0.0017(2) 0.0012(2)
C1 0.0152(10) 0.0141(10) 0.0120(9) 0.0003(8) 0.0013(8) -0.0012(8)
C2 0.0158(10) 0.0128(10) 0.0151(10) 0.0010(8) 0.0020(8) -0.0017(8)
C3 0.0243(11) 0.0252(12) 0.0149(10) -0.0034(9) 0.0003(9) -0.0001(9)
C4 0.0325(13) 0.0326(13) 0.0176(11) -0.0089(10) 0.0056(9) 0.0020(10)
C5 0.0243(12) 0.0294(13) 0.0271(12) -0.0073(10) 0.0083(9) 0.0049(10)
C6 0.0173(11) 0.0217(12) 0.0238(11) -0.0020(9) 0.0060(9) 0.0027(9)
C7 0.0184(12) 0.0383(15) 0.0321(13) -0.0062(11) 0.0011(10) 0.0091(10)
C8 0.0126(10) 0.0199(11) 0.0166(10) -0.0008(8) 0.0019(8) 0.0022(8)
C9 0.0190(11) 0.0255(12) 0.0171(10) 0.0001(9) 0.0015(8) -0.0006(9)
C10 0.0262(12) 0.0251(12) 0.0254(12) 0.0032(10) 0.0068(9) -0.0055(10)
C11 0.0223(12) 0.0262(13) 0.0331(13) -0.0010(10) 0.0031(10) -0.0085(10)
C12 0.0231(12) 0.0350(14) 0.0245(12) -0.0019(10) -0.0050(9) -0.0078(10)
C13 0.0186(11) 0.0283(12) 0.0181(11) 0.0030(9) -0.0014(8) -0.0038(9)
C14 0.0183(11) 0.0190(11) 0.0149(10) 0.0015(8) 0.0044(8) -0.0049(8)
C15 0.0247(11) 0.0180(11) 0.0182(11) 0.0001(8) 0.0029(9) -0.0049(9)
C16 0.0283(12) 0.0275(12) 0.0162(11) 0.0028(9) 0.0078(9) -0.0073(10)
C17 0.0161(11) 0.0328(13) 0.0227(11) -0.0037(10) 0.0029(9) -0.0063(9)
C18 0.0209(11) 0.0179(11) 0.0150(10) -0.0065(8) 0.0030(8) 0.0004(8)
C19 0.0293(12) 0.0175(11) 0.0257(12) -0.0051(9) 0.0068(10) -0.0004(9)
C20 0.0255(12) 0.0298(13) 0.0156(11) -0.0079(9) 0.0020(9) -0.0035(10)
C21 0.0225(12) 0.0270(12) 0.0258(12) -0.0086(10) 0.0061(9) 0.0035(9)
Ga01 0.02469(14) 0.01616(13) 0.01384(12) 0.00224(9) -0.00221(9) 0.00046(10)
Cl2 0.0385(3) 0.0345(3) 0.0128(3) 0.0022(2) -0.0017(2) -0.0033(3)
Cl3 0.0311(3) 0.0309(3) 0.0315(3) -0.0088(3) -0.0052(2) 0.0133(3)
Cl4 0.0451(4) 0.0259(3) 0.0278(3) 0.0097(2) -0.0070(3) -0.0141(3)

loop_
_atom_type_symbol
_atom_type_description
_atom_type_scat_dispersion_real
_atom_type_scat_dispersion_imag
_atom_type_scat_source
C C 0.0033 0.0016 'International Tables Vol C Tables 4.2.6.8 and 6.1.1.4'
H H 0.0000 0.0000 'International Tables Vol C Tables 4.2.6.8 and 6.1.1.4'
B B 0.0013 0.0007 'International Tables Vol C Tables 4.2.6.8 and 6.1.1.4'
N N 0.0061 0.0033 'International Tables Vol C Tables 4.2.6.8 and 6.1.1.4'
P P 0.1023 0.0942 'International Tables Vol C Tables 4.2.6.8 and 6.1.1.4'
Cl Cl 0.1484 0.1585 'International Tables Vol C Tables 4.2.6.8 and 6.1.1.4'
Ga Ga 0.2307 1.6083 'International Tables Vol C Tables 4.2.6.8 and 6.1.1.4'

loop_
_geom_angle_atom_site_label_1
_geom_angle_atom_site_label_2
_geom_angle_atom_site_label_3
_geom_angle
C1 P1 C18 120.12(9)
C1 P1 C14 101.94(9)
C18 P1 C14 111.49(9)
C1 P1 B1 93.85(9)
C18 P1 B1 113.12(10)
C14 P1 B1 115.08(10)
C6 N1 C2 120.36(18)
C6 N1 B1 122.61(17)
C2 N1 B1 117.02(16)
C8 B1 N1 110.19(16)
C8 B1 Cl1 112.03(15)
N1 B1 Cl1 111.27(15)
C8 B1 P1 116.00(15)
N1 B1 P1 98.04(13)
Cl1 B1 P1 108.53(11)
C2 C1 P1 105.12(13)
C2 C1 Ga01 114.01(13)
P1 C1 Ga01 126.36(11)
C2 C1 H1 102.7
P1 C1 H1 102.7
Ga01 C1 H1 102.7
N1 C2 C3 119.76(19)
N1 C2 C1 118.37(17)
C3 C2 C1 121.85(19)
C4 C3 C2 120.1(2)
C4 C3 H3 120.0
C2 C3 H3 120.0
C3 C4 C5 119.6(2)
C3 C4 H4 120.2
C5 C4 H4 120.2
C4 C5 C6 120.2(2)
C4 C5 H5 119.9
C6 C5 H5 119.9
N1 C6 C5 119.7(2)
N1 C6 C7 120.86(19)
C5 C6 C7 119.5(2)
C6 C7 H7A 109.5
C6 C7 H7B 109.5
H7A C7 H7B 109.5
C6 C7 H7C 109.5
H7A C7 H7C 109.5
H7B C7 H7C 109.5
C9 C8 C13 116.6(2)
C9 C8 B1 121.01(18)
C13 C8 B1 122.37(19)
C10 C9 C8 122.0(2)
C10 C9 H9 119.0
C8 C9 H9 119.0
C11 C10 C9 120.0(2)
C11 C10 H10 120.0
C9 C10 H10 120.0
C10 C11 C12 119.5(2)
C10 C11 H11 120.3
C12 C11 H11 120.3
C11 C12 C13 120.4(2)
C11 C12 H12 119.8
C13 C12 H12 119.8
C12 C13 C8 121.5(2)
C12 C13 H13 119.2
C8 C13 H13 119.2
C16 C14 C15 108.77(18)
C16 C14 C17 108.14(18)
C15 C14 C17 107.76(18)
C16 C14 P1 112.61(15)
C15 C14 P1 107.62(14)
C17 C14 P1 111.79(15)
C14 C15 H15A 109.5
C14 C15 H15B 109.5
H15A C15 H15B 109.5
C14 C15 H15C 109.5
H15A C15 H15C 109.5
H15B C15 H15C 109.5
C14 C16 H16A 109.5
C14 C16 H16B 109.5
H16A C16 H16B 109.5
C14 C16 H16C 109.5
H16A C16 H16C 109.5
H16B C16 H16C 109.5
C14 C17 H17A 109.5
C14 C17 H17B 109.5
H17A C17 H17B 109.5
C14 C17 H17C 109.5
H17A C17 H17C 109.5
H17B C17 H17C 109.5
C19 C18 C21 108.05(18)
C19 C18 C20 108.61(18)
C21 C18 C20 109.44(18)
C19 C18 P1 111.03(14)
C21 C18 P1 113.52(15)
C20 C18 P1 106.09(15)
C18 C19 H19A 109.5
C18 C19 H19B 109.5
H19A C19 H19B 109.5
C18 C19 H19C 109.5
H19A C19 H19C 109.5
H19B C19 H19C 109.5
C18 C20 H20A 109.5
C18 C20 H20B 109.5
H20A C20 H20B 109.5
C18 C20 H20C 109.5
H20A C20 H20C 109.5
H20B C20 H20C 109.5
C18 C21 H21A 109.5
C18 C21 H21B 109.5
H21A C21 H21B 109.5
C18 C21 H21C 109.5
H21A C21 H21C 109.5
H21B C21 H21C 109.5
C1 Ga01 Cl4 121.42(6)
C1 Ga01 Cl3 104.60(6)
Cl4 Ga01 Cl3 112.92(3)
C1 Ga01 Cl2 109.46(6)
Cl4 Ga01 Cl2 103.34(2)
Cl3 Ga01 Cl2 103.83(2)

loop_
_geom_bond_atom_site_label_1
_geom_bond_atom_site_label_2
_geom_bond_distance
P1 C1 1.830(2)
P1 C18 1.877(2)
P1 C14 1.885(2)
P1 B1 2.021(2)
N1 C6 1.368(3)
N1 C2 1.371(3)
N1 B1 1.602(3)
B1 C8 1.596(3)
B1 Cl1 1.869(2)
C1 C2 1.501(3)
C1 Ga01 2.030(2)
C1 H1 1.0000
C2 C3 1.387(3)
C3 C4 1.369(3)
C3 H3 0.9500
C4 C5 1.381(3)
C4 H4 0.9500
C5 C6 1.383(3)
C5 H5 0.9500
C6 C7 1.493(3)
C7 H7A 0.9800
C7 H7B 0.9800
C7 H7C 0.9800
C8 C9 1.395(3)
C8 C13 1.406(3)
C9 C10 1.389(3)
C9 H9 0.9500
C10 C11 1.381(3)
C10 H10 0.9500
C11 C12 1.382(3)
C11 H11 0.9500
C12 C13 1.384(3)
C12 H12 0.9500
C13 H13 0.9500
C14 C16 1.536(3)
C14 C15 1.538(3)
C14 C17 1.539(3)
C15 H15A 0.9800
C15 H15B 0.9800
C15 H15C 0.9800
C16 H16A 0.9800
C16 H16B 0.9800
C16 H16C 0.9800
C17 H17A 0.9800
C17 H17B 0.9800
C17 H17C 0.9800
C18 C19 1.529(3)
C18 C21 1.534(3)
C18 C20 1.545(3)
C19 H19A 0.9800
C19 H19B 0.9800
C19 H19C 0.9800
C20 H20A 0.9800
C20 H20B 0.9800
C20 H20C 0.9800
C21 H21A 0.9800
C21 H21B 0.9800
C21 H21C 0.9800
Ga01 Cl4 2.1775(6)
Ga01 Cl3 2.1902(7)
Ga01 Cl2 2.2040(6)
